data_7009701
loop_
_publ_author_name
'Correia, Jo\~ao D. G.'
'Domingos, \^Angela'
'Paulo, Ant\'onio'
'Santos, Isabel'

_publ_section_title
;
 Novel six-co-ordinate oxorhenium complexes with ligands containing PN2
 and PNO donor atom sets: syntheses and structural characterization
;
_journal_issue 14
_journal_name_full 'Journal of the Chemical Society, Dalton Transactions'
_journal_page_first 2477
_journal_paper_doi 10.1039/b002798g
_journal_year 2000
_chemical_formula_structural '[ReO(k3-PNO)(k2-DPPBA)].CH3OH'
_chemical_formula_sum 'C41 H36 N O6 P2 Re'
_chemical_formula_weight 886.85
_chemical_name_systematic
; 
 ? 
;
_space_group_IT_number 2
_symmetry_cell_setting triclinic
_symmetry_space_group_name_Hall '-P 1'
_symmetry_space_group_name_H-M 'P -1'
_atom_sites_solution_hydrogens geom
_atom_sites_solution_primary direct
_atom_sites_solution_secondary difmap
_audit_creation_method SHELXL
_cell_angle_alpha 83.860(10)
_cell_angle_beta 83.550(10)
_cell_angle_gamma 69.170(10)
_cell_formula_units_Z 2
_cell_length_a 9.496(1)
_cell_length_b 13.118(2)
_cell_length_c 15.706(2)
_cell_measurement_reflns_used 25
_cell_measurement_temperature 293(2)
_cell_measurement_theta_max 15.1
_cell_measurement_theta_min 7.5
_cell_volume 1812.3(4)
_computing_cell_refinement 'CAD4 software(Enraf-Nonius,1989)'
_computing_data_collection 'CAD4 software(Enraf-Nonius,1989)'
_computing_data_reduction process-MolEN(Fair,1990)
_computing_molecular_graphics 'ORTEP (Johnson,1976)'
_computing_structure_refinement 'SHELXL-93 (Sheldrick, 1993)'
_computing_structure_solution 'SHELXS-86 (Sheldrick, 1990)'
_diffrn_ambient_temperature 293(2)
_diffrn_measurement_device CAD4-Enraf-Nonius
_diffrn_measurement_method \w/2\qscans
_diffrn_radiation_monochromator graphite
_diffrn_radiation_source 'fine-focus sealed tube'
_diffrn_radiation_type MoK\a
_diffrn_radiation_wavelength 0.71073
_diffrn_reflns_av_R_equivalents 0.0250
_diffrn_reflns_av_sigmaI/netI 0.0497
_diffrn_reflns_limit_h_max 11
_diffrn_reflns_limit_h_min 0
_diffrn_reflns_limit_k_max 16
_diffrn_reflns_limit_k_min -15
_diffrn_reflns_limit_l_max 19
_diffrn_reflns_limit_l_min -19
_diffrn_reflns_number 7007
_diffrn_reflns_theta_max 26.03
_diffrn_reflns_theta_min 1.67
_diffrn_standards_decay_% 0
_diffrn_standards_interval_time 60
_diffrn_standards_number 3
_exptl_absorpt_coefficient_mu 3.490
_exptl_absorpt_correction_T_max 0.9990
_exptl_absorpt_correction_T_min 0.7437
_exptl_absorpt_correction_type 'empirical via \y-scan North et al(1968)'
_exptl_crystal_colour brownish-red
_exptl_crystal_density_diffrn 1.625
_exptl_crystal_description irregular
_exptl_crystal_F_000 884
_exptl_crystal_size_max 0.47
_exptl_crystal_size_mid 0.27
_exptl_crystal_size_min 0.13
_refine_diff_density_max 1.307
_refine_diff_density_min -1.046
_refine_diff_density_rms 0.122
_refine_ls_extinction_method none
_refine_ls_goodness_of_fit_all 1.116
_refine_ls_goodness_of_fit_obs 1.078
_refine_ls_hydrogen_treatment riding
_refine_ls_matrix_type full
_refine_ls_number_parameters 454
_refine_ls_number_reflns 6549
_refine_ls_number_restraints 0
_refine_ls_restrained_S_all 1.120
_refine_ls_restrained_S_obs 1.078
_refine_ls_R_factor_all 0.0572
_refine_ls_R_factor_obs 0.0399
_refine_ls_shift/esd_max 0.004
_refine_ls_shift/esd_mean 0.000
_refine_ls_structure_factor_coef Fsqd
_refine_ls_weighting_details 'w=1/[\s^2^(Fo^2^)+(0.0311P)^2^+3.6906P] where P=(Fo^2^+2Fc^2^)/3'
_refine_ls_weighting_scheme calc
_refine_ls_wR_factor_all 0.0869
_refine_ls_wR_factor_obs 0.0758
_reflns_number_observed 5456
_reflns_number_total 6551
_reflns_observed_criterion >2sigma(I)
_cod_data_source_file b002798g.txt
_cod_data_source_block lrenop
_cod_depositor_comments
;
The following automatic conversions were performed:

'_refine_ls_weighting_scheme' value 'calc
w=1/[\s^2^(Fo^2^)+(0.0311P)^2^+3.6906P] where P=(Fo^2^+2Fc^2^)/3' was
changed to 'calc'. New tag '_refine_ls_weighting_details' was
created. The value of the new tag was set to
'w=1/[\s^2^(Fo^2^)+(0.0311P)^2^+3.6906P] where P=(Fo^2^+2Fc^2^)/3'.

Automatic conversion script
Id: cif_fix_values 3143 2015-03-26 13:38:13Z robertas 
;
_cod_original_sg_symbol_H-M P-1
_cod_database_code 7009701

loop_
_symmetry_equiv_pos_as_xyz
'x, y, z'
'-x, -y, -z'

loop_
_atom_site_aniso_label
_atom_site_aniso_U_11
_atom_site_aniso_U_22
_atom_site_aniso_U_33
_atom_site_aniso_U_23
_atom_site_aniso_U_13
_atom_site_aniso_U_12
Re1 0.03566(15) 0.02518(13) 0.03084(13) -0.00126(9) -0.01208(10) -0.00894(10)
P1 0.0298(9) 0.0262(8) 0.0316(8) -0.0016(6) -0.0069(7) -0.0093(7)
P2 0.0327(9) 0.0293(8) 0.0306(8) -0.0026(6) -0.0084(7) -0.0122(7)
O1 0.048(3) 0.036(2) 0.032(2) -0.006(2) -0.001(2) -0.004(2)
O3 0.056(3) 0.032(2) 0.039(2) -0.003(2) -0.021(2) -0.011(2)
O2 0.036(3) 0.042(3) 0.034(2) 0.001(2) -0.006(2) -0.016(2)
O100 0.075(4) 0.035(3) 0.052(3) -0.003(2) -0.004(3) -0.026(3)
O200 0.047(3) 0.091(4) 0.047(3) 0.009(3) 0.008(3) 0.000(3)
N1 0.054(4) 0.026(3) 0.034(3) -0.004(2) -0.014(3) -0.014(3)
C1 0.034(4) 0.026(3) 0.040(4) 0.001(3) -0.009(3) -0.013(3)
C2 0.033(4) 0.036(4) 0.051(4) 0.003(3) -0.008(3) -0.012(3)
C3 0.102(7) 0.040(4) 0.061(5) -0.008(4) -0.043(5) -0.020(4)
C4 0.086(6) 0.032(4) 0.043(4) -0.003(3) -0.029(4) -0.018(4)
C10 0.033(3) 0.020(3) 0.039(3) -0.003(2) -0.008(3) -0.006(3)
C11 0.034(4) 0.035(3) 0.028(3) -0.007(3) -0.004(3) -0.006(3)
C12 0.042(4) 0.027(3) 0.032(3) 0.001(3) -0.010(3) -0.015(3)
C20 0.030(3) 0.032(3) 0.034(3) 0.003(3) -0.010(3) -0.010(3)
C21 0.034(4) 0.035(3) 0.037(3) -0.006(3) -0.009(3) -0.014(3)
C22 0.046(4) 0.033(3) 0.034(3) 0.000(3) -0.009(3) -0.019(3)
C101 0.032(3) 0.022(3) 0.042(4) 0.000(3) -0.014(3) -0.007(3)
C102 0.030(4) 0.046(4) 0.060(5) 0.005(3) -0.007(3) -0.019(3)
C103 0.034(4) 0.046(4) 0.061(5) 0.002(4) -0.022(4) -0.011(3)
C104 0.056(5) 0.042(4) 0.038(4) 0.002(3) -0.022(3) -0.017(4)
C105 0.038(4) 0.032(3) 0.033(3) -0.001(3) -0.011(3) -0.011(3)
C111 0.053(5) 0.033(4) 0.044(4) -0.001(3) -0.006(3) -0.013(3)
C112 0.063(5) 0.055(5) 0.038(4) -0.013(4) 0.002(4) -0.006(4)
C113 0.048(5) 0.063(5) 0.041(4) 0.002(4) 0.006(4) -0.011(4)
C114 0.039(4) 0.052(4) 0.054(5) 0.009(4) -0.003(3) -0.019(4)
C115 0.044(4) 0.034(4) 0.044(4) -0.004(3) -0.001(3) -0.013(3)
C121 0.035(4) 0.045(4) 0.052(4) 0.002(3) -0.008(3) -0.019(3)
C122 0.063(5) 0.062(5) 0.055(5) -0.001(4) -0.018(4) -0.039(5)
C123 0.092(7) 0.051(5) 0.063(5) -0.003(4) -0.030(5) -0.038(5)
C124 0.073(6) 0.032(4) 0.075(6) -0.017(4) -0.016(5) -0.008(4)
C125 0.043(4) 0.037(4) 0.048(4) -0.007(3) -0.011(3) -0.009(3)
C201 0.048(4) 0.040(4) 0.036(4) 0.000(3) -0.010(3) -0.016(3)
C202 0.057(5) 0.064(5) 0.033(4) -0.005(4) -0.001(3) -0.018(4)
C203 0.050(5) 0.066(5) 0.042(4) 0.016(4) -0.006(4) -0.023(4)
C204 0.044(4) 0.058(5) 0.046(4) 0.002(3) -0.007(3) -0.029(4)
C205 0.025(3) 0.033(3) 0.034(3) 0.002(3) -0.005(3) -0.010(3)
C211 0.038(4) 0.052(4) 0.042(4) -0.003(3) -0.008(3) -0.008(3)
C212 0.040(5) 0.068(5) 0.058(5) -0.003(4) -0.020(4) 0.002(4)
C213 0.032(4) 0.088(7) 0.068(6) -0.029(5) -0.005(4) -0.007(4)
C214 0.042(5) 0.082(6) 0.087(6) -0.017(5) 0.004(4) -0.034(5)
C215 0.040(4) 0.043(4) 0.064(5) 0.002(3) -0.009(4) -0.021(3)
C221 0.051(5) 0.046(4) 0.058(5) -0.007(4) -0.022(4) -0.014(4)
C222 0.087(7) 0.066(6) 0.073(6) -0.023(5) -0.029(5) -0.035(5)
C223 0.099(8) 0.044(5) 0.070(6) -0.021(4) -0.010(5) -0.030(5)
C224 0.071(6) 0.039(4) 0.050(4) -0.008(3) -0.001(4) -0.010(4)
C225 0.051(4) 0.037(4) 0.043(4) -0.004(3) -0.012(3) -0.013(3)

loop_
_atom_site_label
_atom_site_type_symbol
_atom_site_fract_x
_atom_site_fract_y
_atom_site_fract_z
_atom_site_U_iso_or_equiv
_atom_site_thermal_displace_type
_atom_site_occupancy
_atom_site_calc_flag
_atom_site_refinement_flags
_atom_site_disorder_group
Re1 Re 0.24803(3) 0.06278(2) 0.16386(2) 0.03031(9) Uani 1 d . .
P1 P 0.1570(2) 0.25411(12) 0.10469(10) 0.0290(3) Uani 1 d . .
P2 P 0.3401(2) 0.06254(13) 0.30491(10) 0.0300(3) Uani 1 d . .
O1 O 0.4204(5) 0.0453(3) 0.1163(3) 0.0416(11) Uani 1 d . .
O3 O 0.1330(5) 0.0465(3) 0.0740(3) 0.0417(11) Uani 1 d . .
O2 O 0.0437(5) 0.1284(3) 0.2388(3) 0.0366(10) Uani 1 d . .
O100 O 0.2830(6) -0.2531(4) 0.2731(3) 0.0523(13) Uani 1 d . .
O200 O -0.1788(6) 0.2280(5) 0.2965(3) 0.070(2) Uani 1 d . .
N1 N 0.2468(6) -0.0897(4) 0.2001(3) 0.0368(13) Uani 1 d . .
C1 C 0.2585(7) -0.1533(5) 0.2746(4) 0.0325(14) Uani 1 d . .
C2 C -0.0900(8) 0.2026(5) 0.2338(5) 0.040(2) Uani 1 d . .
C3 C 0.1393(11) -0.0613(6) 0.0657(5) 0.066(2) Uani 1 d . .
H3A H 0.1706(11) -0.0790(6) 0.0066(5) 0.079 Uiso 1 calc R .
H3B H 0.0388(11) -0.0649(6) 0.0790(5) 0.079 Uiso 1 calc R .
C4 C 0.2437(10) -0.1432(5) 0.1220(4) 0.052(2) Uani 1 d . .
H4A H 0.3441(10) -0.1700(5) 0.0928(4) 0.063 Uiso 1 calc R .
H4B H 0.2095(10) -0.2047(5) 0.1376(4) 0.063 Uiso 1 calc R .
C10 C -0.0380(7) 0.2837(4) 0.0837(4) 0.0312(14) Uani 1 d . .
C11 C 0.2503(7) 0.2763(5) 0.0006(4) 0.0335(14) Uani 1 d . .
C12 C 0.1558(7) 0.3652(5) 0.1648(4) 0.0325(14) Uani 1 d . .
C20 C 0.2608(7) -0.0192(5) 0.3833(4) 0.0320(14) Uani 1 d . .
C21 C 0.5433(7) -0.0116(5) 0.3020(4) 0.0340(14) Uani 1 d . .
C22 C 0.3103(7) 0.1846(5) 0.3595(4) 0.0355(15) Uani 1 d . .
C101 C -0.1369(7) 0.2570(5) 0.1476(4) 0.0318(14) Uani 1 d . .
C102 C -0.2859(7) 0.2833(6) 0.1315(5) 0.044(2) Uani 1 d . .
H102 H -0.3531(7) 0.2689(6) 0.1748(5) 0.053 Uiso 1 calc R .
C103 C -0.3380(8) 0.3303(6) 0.0531(5) 0.047(2) Uani 1 d . .
H103 H -0.4381(8) 0.3447(6) 0.0430(5) 0.056 Uiso 1 calc R .
C104 C -0.2427(8) 0.3554(5) -0.0090(4) 0.044(2) Uani 1 d . .
H104 H -0.2778(8) 0.3881(5) -0.0617(4) 0.053 Uiso 1 calc R .
C105 C -0.0931(7) 0.3329(5) 0.0054(4) 0.0342(14) Uani 1 d . .
H105 H -0.0286(7) 0.3509(5) -0.0378(4) 0.041 Uiso 1 calc R .
C111 C 0.2902(8) 0.1971(5) -0.0577(4) 0.044(2) Uani 1 d . .
H111 H 0.2756(8) 0.1309(5) -0.0421(4) 0.053 Uiso 1 calc R .
C112 C 0.3509(9) 0.2158(6) -0.1383(5) 0.056(2) Uani 1 d . .
H112 H 0.3754(9) 0.1627(6) -0.1776(5) 0.067 Uiso 1 calc R .
C113 C 0.3764(8) 0.3126(6) -0.1623(5) 0.054(2) Uani 1 d . .
H113 H 0.4189(8) 0.3243(6) -0.2171(5) 0.065 Uiso 1 calc R .
C114 C 0.3385(8) 0.3909(6) -0.1048(5) 0.048(2) Uani 1 d . .
H114 H 0.3555(8) 0.4563(6) -0.1203(5) 0.058 Uiso 1 calc R .
C115 C 0.2749(7) 0.3732(5) -0.0238(4) 0.041(2) Uani 1 d . .
H115 H 0.2484(7) 0.4272(5) 0.0149(4) 0.049 Uiso 1 calc R .
C121 C 0.2920(8) 0.3627(6) 0.1903(4) 0.042(2) Uani 1 d . .
H121 H 0.3788(8) 0.3022(6) 0.1805(4) 0.051 Uiso 1 calc R .
C122 C 0.3001(9) 0.4480(7) 0.2298(5) 0.054(2) Uani 1 d . .
H122 H 0.3925(9) 0.4456(7) 0.2460(5) 0.065 Uiso 1 calc R .
C123 C 0.1725(11) 0.5374(7) 0.2457(5) 0.063(2) Uani 1 d . .
H123 H 0.1784(11) 0.5955(7) 0.2726(5) 0.076 Uiso 1 calc R .
C124 C 0.0359(10) 0.5405(6) 0.2215(5) 0.061(2) Uani 1 d . .
H124 H -0.0510(10) 0.6004(6) 0.2325(5) 0.074 Uiso 1 calc R .
C125 C 0.0282(8) 0.4548(5) 0.1810(4) 0.043(2) Uani 1 d . .
H125 H -0.0641(8) 0.4574(5) 0.1644(4) 0.052 Uiso 1 calc R .
C201 C 0.2394(8) 0.0048(5) 0.4686(4) 0.041(2) Uani 1 d . .
H201 H 0.2610(8) 0.0639(5) 0.4839(4) 0.049 Uiso 1 calc R .
C202 C 0.1869(8) -0.0573(6) 0.5305(4) 0.052(2) Uani 1 d . .
H202 H 0.1738(8) -0.0403(6) 0.5875(4) 0.063 Uiso 1 calc R .
C203 C 0.1534(8) -0.1438(7) 0.5095(5) 0.053(2) Uani 1 d . .
H203 H 0.1162(8) -0.1852(7) 0.5517(5) 0.064 Uiso 1 calc R .
C204 C 0.1756(8) -0.1689(6) 0.4252(4) 0.046(2) Uani 1 d . .
H204 H 0.1510(8) -0.2273(6) 0.4112(4) 0.055 Uiso 1 calc R .
C205 C 0.2331(7) -0.1110(5) 0.3603(4) 0.0310(14) Uani 1 d . .
C211 C 0.6053(8) -0.1069(6) 0.3525(4) 0.046(2) Uani 1 d . .
H211 H 0.5433(8) -0.1331(6) 0.3919(4) 0.055 Uiso 1 calc R .
C212 C 0.7591(8) -0.1635(7) 0.3446(5) 0.060(2) Uani 1 d . .
H212 H 0.7997(8) -0.2284(7) 0.3780(5) 0.071 Uiso 1 calc R .
C213 C 0.8521(9) -0.1251(8) 0.2884(6) 0.064(2) Uani 1 d . .
H213 H 0.9556(9) -0.1637(8) 0.2834(6) 0.077 Uiso 1 calc R .
C214 C 0.7918(9) -0.0288(8) 0.2390(6) 0.067(2) Uani 1 d . .
H214 H 0.8546(9) -0.0017(8) 0.2010(6) 0.080 Uiso 1 calc R .
C215 C 0.6387(8) 0.0270(6) 0.2462(5) 0.047(2) Uani 1 d . .
H215 H 0.5987(8) 0.0921(6) 0.2129(5) 0.057 Uiso 1 calc R .
C221 C 0.4244(9) 0.2059(6) 0.3924(5) 0.051(2) Uani 1 d . .
H221 H 0.5238(9) 0.1588(6) 0.3837(5) 0.061 Uiso 1 calc R .
C222 C 0.3922(11) 0.2969(7) 0.4383(5) 0.070(3) Uani 1 d . .
H222 H 0.4701(11) 0.3111(7) 0.4600(5) 0.084 Uiso 1 calc R .
C223 C 0.2480(12) 0.3654(7) 0.4516(6) 0.068(2) Uani 1 d . .
H223 H 0.2270(12) 0.4260(7) 0.4832(6) 0.082 Uiso 1 calc R .
C224 C 0.1330(10) 0.3463(6) 0.4192(5) 0.056(2) Uani 1 d . .
H224 H 0.0340(10) 0.3939(6) 0.4282(5) 0.067 Uiso 1 calc R .
C225 C 0.1643(8) 0.2565(5) 0.3733(4) 0.043(2) Uani 1 d . .
H225 H 0.0857(8) 0.2438(5) 0.3512(4) 0.052 Uiso 1 calc R .
O1S O 0.6980(14) 0.4198(10) 0.4204(9) 0.188(5) Uiso 1 d . .
C1S C 0.7088(40) 0.4770(30) 0.3429(24) 0.375(19) Uiso 1 d . .

loop_
_atom_type_symbol
_atom_type_description
_atom_type_scat_dispersion_real
_atom_type_scat_dispersion_imag
_atom_type_scat_source
H H 0.0000 0.0000 'International Tables Vol C Tables 4.2.6.8 and 6.1.1.4'
C C 0.0033 0.0016 'International Tables Vol C Tables 4.2.6.8 and 6.1.1.4'
N N 0.0061 0.0033 'International Tables Vol C Tables 4.2.6.8 and 6.1.1.4'
O O 0.0106 0.0060 'International Tables Vol C Tables 4.2.6.8 and 6.1.1.4'
P P 0.1023 0.0942 'International Tables Vol C Tables 4.2.6.8 and 6.1.1.4'
Re Re -1.0185 7.2310 'International Tables Vol C Tables 4.2.6.8 and 6.1.1.4'

loop_
_geom_angle_atom_site_label_1
_geom_angle_atom_site_label_2
_geom_angle_atom_site_label_3
_geom_angle
_geom_angle_site_symmetry_1
_geom_angle_site_symmetry_3
_geom_angle_publ_flag
O1 Re1 O3 104.9(2) . . ?
O1 Re1 N1 105.4(2) . . ?
O3 Re1 N1 80.7(2) . . ?
O1 Re1 O2 161.0(2) . . ?
O3 Re1 O2 88.7(2) . . ?
N1 Re1 O2 89.7(2) . . ?
O1 Re1 P1 90.58(15) . . ?
O3 Re1 P1 81.58(13) . . ?
N1 Re1 P1 158.7(2) . . ?
O2 Re1 P1 78.08(12) . . ?
O1 Re1 P2 90.23(15) . . ?
O3 Re1 P2 162.85(14) . . ?
N1 Re1 P2 87.54(14) . . ?
O2 Re1 P2 78.70(12) . . ?
P1 Re1 P2 106.76(5) . . ?
C10 P1 C12 105.8(3) . . ?
C10 P1 C11 104.6(3) . . ?
C12 P1 C11 104.0(3) . . ?
C10 P1 Re1 105.7(2) . . ?
C12 P1 Re1 121.8(2) . . ?
C11 P1 Re1 113.5(2) . . ?
C22 P2 C20 103.4(3) . . ?
C22 P2 C21 105.0(3) . . ?
C20 P2 C21 103.8(3) . . ?
C22 P2 Re1 124.5(2) . . ?
C20 P2 Re1 108.4(2) . . ?
C21 P2 Re1 109.8(2) . . ?
C3 O3 Re1 115.5(4) . . ?
C2 O2 Re1 140.6(4) . . ?
C1 N1 C4 115.6(5) . . ?
C1 N1 Re1 135.8(4) . . ?
C4 N1 Re1 108.4(4) . . ?
O100 C1 N1 119.8(6) . . ?
O100 C1 C205 116.2(5) . . ?
N1 C1 C205 123.9(5) . . ?
O200 C2 O2 122.2(6) . . ?
O200 C2 C101 119.0(6) . . ?
O2 C2 C101 118.9(6) . . ?
O3 C3 C4 113.1(6) . . ?
C3 C4 N1 107.6(5) . . ?
C105 C10 C101 118.6(6) . . ?
C105 C10 P1 121.8(5) . . ?
C101 C10 P1 119.6(4) . . ?
C115 C11 C111 118.9(6) . . ?
C115 C11 P1 121.6(5) . . ?
C111 C11 P1 119.4(5) . . ?
C125 C12 C121 118.8(6) . . ?
C125 C12 P1 123.0(5) . . ?
C121 C12 P1 118.1(5) . . ?
C201 C20 C205 119.8(6) . . ?
C201 C20 P2 118.5(5) . . ?
C205 C20 P2 121.5(5) . . ?
C215 C21 C211 118.5(6) . . ?
C215 C21 P2 119.1(5) . . ?
C211 C21 P2 122.3(5) . . ?
C221 C22 C225 118.2(6) . . ?
C221 C22 P2 123.4(5) . . ?
C225 C22 P2 118.3(5) . . ?
C102 C101 C10 118.9(6) . . ?
C102 C101 C2 117.8(6) . . ?
C10 C101 C2 123.4(5) . . ?
C101 C102 C103 121.7(7) . . ?
C104 C103 C102 119.6(6) . . ?
C103 C104 C105 120.4(6) . . ?
C104 C105 C10 120.8(6) . . ?
C112 C111 C11 120.0(7) . . ?
C111 C112 C113 120.9(7) . . ?
C114 C113 C112 119.3(7) . . ?
C113 C114 C115 120.0(7) . . ?
C11 C115 C114 120.8(6) . . ?
C122 C121 C12 120.7(7) . . ?
C121 C122 C123 120.4(7) . . ?
C122 C123 C124 119.5(7) . . ?
C125 C124 C123 120.0(7) . . ?
C124 C125 C12 120.6(7) . . ?
C202 C201 C20 120.8(6) . . ?
C203 C202 C201 120.7(7) . . ?
C202 C203 C204 119.0(7) . . ?
C203 C204 C205 122.8(7) . . ?
C204 C205 C20 116.9(6) . . ?
C204 C205 C1 115.6(6) . . ?
C20 C205 C1 127.5(5) . . ?
C21 C211 C212 120.3(7) . . ?
C213 C212 C211 120.6(8) . . ?
C212 C213 C214 119.6(7) . . ?
C215 C214 C213 119.8(8) . . ?
C214 C215 C21 121.2(7) . . ?
C22 C221 C222 120.3(7) . . ?
C223 C222 C221 120.2(8) . . ?
C222 C223 C224 120.4(7) . . ?
C223 C224 C225 119.6(8) . . ?
C224 C225 C22 121.1(7) . . ?

loop_
_geom_bond_atom_site_label_1
_geom_bond_atom_site_label_2
_geom_bond_distance
_geom_bond_site_symmetry_2
_geom_bond_publ_flag
Re1 O1 1.668(4) . ?
Re1 O3 1.951(4) . ?
Re1 N1 2.025(5) . ?
Re1 O2 2.100(4) . ?
Re1 P1 2.459(2) . ?
Re1 P2 2.471(2) . ?
P1 C10 1.813(6) . ?
P1 C12 1.815(6) . ?
P1 C11 1.817(6) . ?
P2 C22 1.816(6) . ?
P2 C20 1.821(6) . ?
P2 C21 1.824(6) . ?
O3 C3 1.413(8) . ?
O2 C2 1.301(7) . ?
O100 C1 1.249(7) . ?
O200 C2 1.214(8) . ?
N1 C1 1.352(7) . ?
N1 C4 1.485(8) . ?
C1 C205 1.473(8) . ?
C2 C101 1.498(9) . ?
C3 C4 1.468(9) . ?
C10 C105 1.392(8) . ?
C10 C101 1.400(8) . ?
C11 C115 1.379(8) . ?
C11 C111 1.381(9) . ?
C12 C125 1.377(9) . ?
C12 C121 1.385(8) . ?
C20 C201 1.384(9) . ?
C20 C205 1.411(8) . ?
C21 C215 1.378(9) . ?
C21 C211 1.381(9) . ?
C22 C221 1.375(9) . ?
C22 C225 1.380(9) . ?
C101 C102 1.377(8) . ?
C102 C103 1.379(9) . ?
C103 C104 1.350(9) . ?
C104 C105 1.384(9) . ?
C111 C112 1.366(9) . ?
C112 C113 1.382(10) . ?
C113 C114 1.364(10) . ?
C114 C115 1.379(9) . ?
C121 C122 1.365(10) . ?
C122 C123 1.376(11) . ?
C123 C124 1.378(11) . ?
C124 C125 1.378(9) . ?
C201 C202 1.367(9) . ?
C202 C203 1.363(10) . ?
C203 C204 1.374(10) . ?
C204 C205 1.386(9) . ?
C211 C212 1.381(10) . ?
C212 C213 1.363(11) . ?
C213 C214 1.379(12) . ?
C214 C215 1.373(10) . ?
C221 C222 1.384(10) . ?
C222 C223 1.352(12) . ?
C223 C224 1.364(11) . ?
C224 C225 1.371(9) . ?
O1S C1S 1.37(3) . ?
